data_7030968
loop_
_publ_author_name
'Kriegel, Benjamin M.'
'Bergman, Robert G.'
'Arnold, John'

_publ_section_title
;
 Generation of low-valent tantalum species by reversible C-H activation in
 a cyclometallated tantalum hydride complex.
;
_journal_issue 26
_journal_name_full 'Dalton transactions (Cambridge, England : 2003)'
_journal_page_first 10046
_journal_page_last 10056
_journal_paper_doi 10.1039/c4dt00923a
_journal_volume 43
_journal_year 2014
_chemical_formula_sum 'C36 H53 N3 Ta'
_chemical_formula_weight 708.76
_chemical_name_common bmk1026
_chemical_name_systematic
;
 ?
;
_space_group_IT_number 2
_symmetry_cell_setting triclinic
_symmetry_space_group_name_Hall '-P 1'
_symmetry_space_group_name_H-M 'P -1'
_atom_sites_solution_hydrogens geom
_atom_sites_solution_primary direct
_atom_sites_solution_secondary difmap
_audit_creation_method SHELXL-97
_cell_angle_alpha 87.553(2)
_cell_angle_beta 81.957(2)
_cell_angle_gamma 71.414(2)
_cell_formula_units_Z 2
_cell_length_a 9.1595(3)
_cell_length_b 11.4603(4)
_cell_length_c 17.0518(6)
_cell_measurement_reflns_used 9895
_cell_measurement_temperature 100(2)
_cell_measurement_theta_max 25.38
_cell_measurement_theta_min 2.23
_cell_volume 1679.89(10)
_computing_cell_refinement 'Bruker APEX2'
_computing_data_collection 'Bruker APEX2'
_computing_data_reduction 'Bruker APEX2'
_computing_molecular_graphics ORTEP-32
_computing_publication_material WinGX
_computing_structure_refinement SHELXL-97
_computing_structure_solution SIR-97
_diffrn_ambient_temperature 100(2)
_diffrn_detector_area_resol_mean 8.366
_diffrn_measured_fraction_theta_full 0.998
_diffrn_measured_fraction_theta_max 0.995
_diffrn_measurement_device_type 'Bruker APEX-II CCD'
_diffrn_measurement_method 'phi and omega scans'
_diffrn_radiation_monochromator 'QUAZAR multilayer mirrors'
_diffrn_radiation_source 'microfocus sealed tube'
_diffrn_radiation_type MoK\a
_diffrn_radiation_wavelength 0.71073
_diffrn_reflns_av_R_equivalents 0.0337
_diffrn_reflns_av_sigmaI/netI 0.0292
_diffrn_reflns_limit_h_max 10
_diffrn_reflns_limit_h_min -9
_diffrn_reflns_limit_k_max 13
_diffrn_reflns_limit_k_min -13
_diffrn_reflns_limit_l_max 20
_diffrn_reflns_limit_l_min -20
_diffrn_reflns_number 32504
_diffrn_reflns_theta_full 25.00
_diffrn_reflns_theta_max 25.43
_diffrn_reflns_theta_min 2.23
_exptl_absorpt_coefficient_mu 3.299
_exptl_absorpt_correction_T_max 0.7452
_exptl_absorpt_correction_T_min 0.6457
_exptl_absorpt_correction_type multi-scan
_exptl_absorpt_process_details SADABS
_exptl_crystal_colour yellow
_exptl_crystal_density_diffrn 1.401
_exptl_crystal_density_method 'not measured'
_exptl_crystal_description prism
_exptl_crystal_F_000 726
_exptl_crystal_size_max 0.10
_exptl_crystal_size_mid 0.06
_exptl_crystal_size_min 0.06
_refine_diff_density_max 4.278
_refine_diff_density_min -0.721
_refine_diff_density_rms 0.120
_refine_ls_extinction_method none
_refine_ls_goodness_of_fit_ref 1.077
_refine_ls_hydrogen_treatment mixed
_refine_ls_matrix_type full
_refine_ls_number_parameters 377
_refine_ls_number_reflns 6169
_refine_ls_number_restraints 0
_refine_ls_restrained_S_all 1.077
_refine_ls_R_factor_all 0.0354
_refine_ls_R_factor_gt 0.0310
_refine_ls_shift/su_max 0.001
_refine_ls_shift/su_mean 0.000
_refine_ls_structure_factor_coef Fsqd
_refine_ls_weighting_details 'calc w=1/[\s^2^(Fo^2^)+(0.0420P)^2^+4.3008P] where P=(Fo^2^+2Fc^2^)/3'
_refine_ls_weighting_scheme calc
_refine_ls_wR_factor_gt 0.0766
_refine_ls_wR_factor_ref 0.0793
_reflns_number_gt 5670
_reflns_number_total 6169
_reflns_threshold_expression >2sigma(I)
_cod_data_source_file c4dt00923a2.cif
_cod_data_source_block shelxl
_cod_depositor_comments
;
The following automatic conversions were performed:

'_symmetry_cell_setting' value 'Triclinic' changed to 'triclinic'
according to
/usr/data/users/saulius/crontab/automatic-downloads/rss-feeds/RSC/lib/dictionaries/cif_core.dic
dictionary named 'cif_core.dic' version 2.4.2 from 2011-04-26.

Automatic conversion script
Id: cif_fix_values 2281 2013-09-26 08:29:07Z andrius 

 Adding full bibliography for 7030967--7030969.cif.
;
_cod_original_sg_symbol_H-M P-1
_cod_database_code 7030968

loop_
_symmetry_equiv_pos_as_xyz
'x, y, z'
'-x, -y, -z'

loop_
_atom_site_label
_atom_site_type_symbol
_atom_site_fract_x
_atom_site_fract_y
_atom_site_fract_z
_atom_site_U_iso_or_equiv
_atom_site_adp_type
_atom_site_occupancy
_atom_site_symmetry_multiplicity
_atom_site_calc_flag
_atom_site_refinement_flags
Ta1 Ta 0.216669(19) 0.161762(15) 0.268627(10) 0.01817(7) Uani 1 1 d .
N1 N 0.0880(4) 0.3036(3) 0.3109(2) 0.0199(8) Uani 1 1 d .
C3 C -0.1393(6) 0.4702(5) 0.2821(3) 0.0408(13) Uani 1 1 d .
H3A H -0.0807 0.4985 0.2386 0.061 Uiso 1 1 calc R
H3B H -0.2238 0.5385 0.3051 0.061 Uiso 1 1 calc R
H3C H -0.1797 0.4104 0.2633 0.061 Uiso 1 1 calc R
C22 C 0.4347(5) 0.2974(4) 0.3064(2) 0.0198(9) Uani 1 1 d .
N2 N 0.3539(4) -0.0234(3) 0.2175(2) 0.0200(8) Uani 1 1 d .
C5 C 0.5046(5) -0.0798(4) 0.2123(2) 0.0221(9) Uani 1 1 d .
C17 C 0.1248(5) 0.0480(4) 0.3553(3) 0.0244(10) Uani 1 1 d .
H17A H 0.1480 0.0652 0.4066 0.029 Uiso 1 1 calc R
H17B H 0.0126 0.0775 0.3576 0.029 Uiso 1 1 calc R
C14 C 0.0611(5) -0.1870(4) 0.2469(3) 0.0279(10) Uani 1 1 d .
H14 H 0.0001 -0.2115 0.2884 0.033 Uiso 1 1 calc R
C15 C 0.1627(5) -0.1264(4) 0.2632(3) 0.0234(9) Uani 1 1 d .
N3 N 0.4345(4) 0.1822(3) 0.2727(2) 0.0199(8) Uani 1 1 d .
C31 C 0.4302(6) 0.3937(5) 0.1686(3) 0.0278(10) Uani 1 1 d .
H31 H 0.4606 0.3068 0.1537 0.033 Uiso 1 1 calc R
C1 C -0.0342(5) 0.4115(4) 0.3443(3) 0.0231(9) Uani 1 1 d .
C10 C 0.2523(5) -0.0897(4) 0.1995(3) 0.0212(9) Uani 1 1 d .
C27 C 0.4379(5) 0.3027(4) 0.3886(3) 0.0219(9) Uani 1 1 d .
C19 C 0.3315(6) -0.0683(5) 0.0503(3) 0.0330(11) Uani 1 1 d .
H19 H 0.4066 -0.0364 0.0704 0.040 Uiso 1 1 calc R
C7 C 0.5808(5) 0.1002(4) 0.2501(2) 0.0220(9) Uani 1 1 d .
C6 C 0.6104(5) -0.0181(4) 0.2254(3) 0.0237(10) Uani 1 1 d .
H6 H 0.7149 -0.0645 0.2158 0.028 Uiso 1 1 calc R
C21 C 0.4218(7) -0.1722(5) -0.0081(3) 0.0448(14) Uani 1 1 d .
H21A H 0.4876 -0.2388 0.0194 0.067 Uiso 1 1 calc R
H21B H 0.4843 -0.1423 -0.0488 0.067 Uiso 1 1 calc R
H21C H 0.3501 -0.2009 -0.0316 0.067 Uiso 1 1 calc R
C30 C 0.5956(6) 0.1491(5) 0.4794(3) 0.0427(13) Uani 1 1 d .
H30A H 0.6822 0.1224 0.4383 0.064 Uiso 1 1 calc R
H30B H 0.5937 0.0818 0.5146 0.064 Uiso 1 1 calc R
H30C H 0.6058 0.2154 0.5085 0.064 Uiso 1 1 calc R
C23 C 0.4298(5) 0.3992(4) 0.2575(3) 0.0227(9) Uani 1 1 d .
C28 C 0.4447(5) 0.1935(4) 0.4425(3) 0.0269(10) Uani 1 1 d .
H28 H 0.4400 0.1260 0.4106 0.032 Uiso 1 1 calc R
C11 C 0.2406(6) -0.1112(4) 0.1205(3) 0.0276(10) Uani 1 1 d .
C13 C 0.0497(6) -0.2114(4) 0.1692(3) 0.0326(11) Uani 1 1 d .
H13 H -0.0171 -0.2537 0.1591 0.039 Uiso 1 1 calc R
C16 C 0.1762(5) -0.0933(4) 0.3466(3) 0.0233(9) Uani 1 1 d .
H16 H 0.2864 -0.1250 0.3535 0.028 Uiso 1 1 calc R
C20 C 0.2227(8) 0.0367(5) 0.0071(3) 0.0472(14) Uani 1 1 d .
H20A H 0.1488 0.0072 -0.0138 0.071 Uiso 1 1 calc R
H20B H 0.2825 0.0656 -0.0355 0.071 Uiso 1 1 calc R
H20C H 0.1686 0.1029 0.0435 0.071 Uiso 1 1 calc R
C26 C 0.4350(5) 0.4134(4) 0.4201(3) 0.0274(10) Uani 1 1 d .
H26 H 0.4392 0.4185 0.4740 0.033 Uiso 1 1 calc R
C12 C 0.1369(6) -0.1734(4) 0.1074(3) 0.0318(11) Uani 1 1 d .
H12 H 0.1269 -0.1892 0.0557 0.038 Uiso 1 1 calc R
C29 C 0.3058(7) 0.2229(6) 0.5084(3) 0.0438(14) Uani 1 1 d .
H29A H 0.3103 0.2866 0.5419 0.066 Uiso 1 1 calc R
H29B H 0.3094 0.1502 0.5394 0.066 Uiso 1 1 calc R
H29C H 0.2108 0.2501 0.4853 0.066 Uiso 1 1 calc R
C9 C 0.7208(5) 0.1431(5) 0.2511(3) 0.0306(11) Uani 1 1 d .
H9A H 0.8141 0.0761 0.2361 0.046 Uiso 1 1 calc R
H9B H 0.7214 0.1704 0.3035 0.046 Uiso 1 1 calc R
H9C H 0.7157 0.2098 0.2145 0.046 Uiso 1 1 calc R
C32 C 0.2678(7) 0.4572(6) 0.1452(3) 0.0449(14) Uani 1 1 d .
H32A H 0.1975 0.4154 0.1697 0.067 Uiso 1 1 calc R
H32B H 0.2725 0.4545 0.0887 0.067 Uiso 1 1 calc R
H32C H 0.2316 0.5413 0.1627 0.067 Uiso 1 1 calc R
C8 C 0.5741(6) -0.2147(4) 0.1917(3) 0.0323(11) Uani 1 1 d .
H8A H 0.5228 -0.2613 0.2271 0.049 Uiso 1 1 calc R
H8B H 0.6829 -0.2414 0.1968 0.049 Uiso 1 1 calc R
H8C H 0.5607 -0.2272 0.1382 0.049 Uiso 1 1 calc R
C2 C -0.1288(6) 0.3707(5) 0.4150(3) 0.0328(11) Uani 1 1 d .
H2A H -0.1742 0.3133 0.3975 0.049 Uiso 1 1 calc R
H2B H -0.2097 0.4412 0.4383 0.049 Uiso 1 1 calc R
H2C H -0.0619 0.3321 0.4537 0.049 Uiso 1 1 calc R
C18 C 0.0874(6) -0.1506(5) 0.4112(3) 0.0329(11) Uani 1 1 d .
H18A H -0.0214 -0.1208 0.4063 0.049 Uiso 1 1 calc R
H18B H 0.1033 -0.1286 0.4623 0.049 Uiso 1 1 calc R
H18C H 0.1246 -0.2386 0.4056 0.049 Uiso 1 1 calc R
C25 C 0.4260(5) 0.5154(4) 0.3733(3) 0.0295(11) Uani 1 1 d .
H25 H 0.4226 0.5890 0.3958 0.035 Uiso 1 1 calc R
C4 C 0.0383(6) 0.5037(5) 0.3710(3) 0.0365(12) Uani 1 1 d .
H4A H 0.1028 0.4668 0.4110 0.055 Uiso 1 1 calc R
H4B H -0.0425 0.5757 0.3923 0.055 Uiso 1 1 calc R
H4C H 0.1002 0.5265 0.3265 0.055 Uiso 1 1 calc R
C24 C 0.4219(5) 0.5088(4) 0.2927(3) 0.0280(10) Uani 1 1 d .
H24 H 0.4138 0.5787 0.2616 0.034 Uiso 1 1 calc R
C33 C 0.5494(7) 0.4480(5) 0.1229(3) 0.0419(13) Uani 1 1 d .
H33A H 0.5154 0.5355 0.1310 0.063 Uiso 1 1 calc R
H33B H 0.5595 0.4307 0.0675 0.063 Uiso 1 1 calc R
H33C H 0.6481 0.4120 0.1417 0.063 Uiso 1 1 calc R
C35 C 0.8882(7) 0.5307(5) 0.0653(3) 0.0422(13) Uani 1 1 d .
H35 H 0.8127 0.5518 0.1093 0.051 Uiso 1 1 calc R
C34 C 0.9177(7) 0.6221(6) 0.0159(3) 0.0462(14) Uani 1 1 d .
H34 H 0.8619 0.7043 0.0268 0.055 Uiso 1 1 calc R
C36 C 0.9701(7) 0.4090(6) 0.0492(4) 0.0483(15) Uani 1 1 d .
H36 H 0.9499 0.3478 0.0823 0.058 Uiso 1 1 calc R
H1 H 0.139(5) 0.186(4) 0.168(2) 0.013(10) Uiso 1 1 d .

loop_
_atom_site_aniso_label
_atom_site_aniso_U_11
_atom_site_aniso_U_22
_atom_site_aniso_U_33
_atom_site_aniso_U_23
_atom_site_aniso_U_13
_atom_site_aniso_U_12
Ta1 0.01722(10) 0.01616(11) 0.02074(10) -0.00382(7) -0.00051(7) -0.00509(7)
N1 0.0191(18) 0.0170(19) 0.0233(18) -0.0022(15) -0.0010(14) -0.0056(15)
C3 0.032(3) 0.039(3) 0.039(3) 0.001(2) -0.005(2) 0.007(2)
C22 0.016(2) 0.018(2) 0.025(2) -0.0059(18) -0.0004(17) -0.0057(17)
N2 0.0210(19) 0.0200(19) 0.0213(18) 0.0003(15) -0.0009(14) -0.0106(15)
C5 0.027(2) 0.019(2) 0.019(2) 0.0004(17) 0.0017(17) -0.0062(19)
C17 0.023(2) 0.024(2) 0.024(2) -0.0013(18) -0.0011(18) -0.0052(19)
C14 0.026(2) 0.021(2) 0.036(3) 0.000(2) 0.000(2) -0.008(2)
C15 0.024(2) 0.018(2) 0.028(2) -0.0011(18) -0.0032(18) -0.0060(18)
N3 0.0240(19) 0.0153(18) 0.0192(17) -0.0033(14) -0.0007(14) -0.0053(15)
C31 0.031(3) 0.027(3) 0.025(2) -0.0019(19) 0.0022(19) -0.010(2)
C1 0.020(2) 0.018(2) 0.026(2) -0.0031(18) 0.0019(18) -0.0015(18)
C10 0.024(2) 0.013(2) 0.026(2) -0.0013(17) -0.0027(18) -0.0067(18)
C27 0.014(2) 0.024(2) 0.026(2) -0.0061(18) -0.0019(17) -0.0045(18)
C19 0.043(3) 0.031(3) 0.025(2) -0.003(2) 0.000(2) -0.014(2)
C7 0.019(2) 0.024(2) 0.021(2) -0.0018(18) -0.0005(17) -0.0056(18)
C6 0.018(2) 0.023(2) 0.026(2) -0.0039(18) 0.0004(17) -0.0014(18)
C21 0.056(4) 0.042(3) 0.035(3) -0.012(3) 0.006(3) -0.019(3)
C30 0.039(3) 0.041(3) 0.047(3) 0.007(3) -0.014(3) -0.009(3)
C23 0.018(2) 0.025(2) 0.026(2) -0.0027(19) 0.0006(17) -0.0095(18)
C28 0.029(2) 0.027(3) 0.023(2) -0.0043(19) -0.0019(19) -0.007(2)
C11 0.034(3) 0.021(2) 0.029(2) -0.0032(19) -0.005(2) -0.009(2)
C13 0.030(3) 0.023(3) 0.048(3) -0.010(2) -0.007(2) -0.010(2)
C16 0.024(2) 0.024(2) 0.023(2) 0.0017(18) -0.0004(18) -0.0094(19)
C20 0.062(4) 0.042(3) 0.032(3) 0.004(2) 0.001(3) -0.014(3)
C26 0.023(2) 0.033(3) 0.027(2) -0.010(2) -0.0037(18) -0.008(2)
C12 0.038(3) 0.027(3) 0.032(3) -0.007(2) -0.007(2) -0.010(2)
C29 0.045(3) 0.043(3) 0.037(3) 0.002(2) 0.005(2) -0.009(3)
C9 0.021(2) 0.029(3) 0.040(3) -0.011(2) -0.001(2) -0.006(2)
C32 0.040(3) 0.059(4) 0.033(3) 0.004(3) -0.008(2) -0.011(3)
C8 0.027(3) 0.022(3) 0.045(3) -0.006(2) 0.002(2) -0.006(2)
C2 0.028(3) 0.028(3) 0.036(3) -0.004(2) 0.010(2) -0.006(2)
C18 0.038(3) 0.029(3) 0.032(3) 0.006(2) -0.002(2) -0.013(2)
C25 0.027(2) 0.024(3) 0.039(3) -0.014(2) -0.002(2) -0.009(2)
C4 0.027(3) 0.025(3) 0.053(3) -0.015(2) 0.007(2) -0.006(2)
C24 0.023(2) 0.023(3) 0.038(3) -0.001(2) 0.001(2) -0.009(2)
C33 0.053(4) 0.045(3) 0.035(3) 0.000(2) 0.006(2) -0.030(3)
C35 0.046(3) 0.045(3) 0.035(3) -0.002(2) -0.003(2) -0.014(3)
C34 0.050(4) 0.036(3) 0.049(3) -0.003(3) -0.004(3) -0.010(3)
C36 0.050(4) 0.043(4) 0.049(3) 0.007(3) -0.001(3) -0.015(3)

loop_
_atom_type_symbol
_atom_type_description
_atom_type_scat_dispersion_real
_atom_type_scat_dispersion_imag
_atom_type_scat_source
C C 0.0033 0.0016 'International Tables Vol C Tables 4.2.6.8 and 6.1.1.4'
H H 0.0000 0.0000 'International Tables Vol C Tables 4.2.6.8 and 6.1.1.4'
N N 0.0061 0.0033 'International Tables Vol C Tables 4.2.6.8 and 6.1.1.4'
Ta Ta -0.7052 6.5227 'International Tables Vol C Tables 4.2.6.8 and 6.1.1.4'

loop_
_geom_angle_atom_site_label_1
_geom_angle_atom_site_label_2
_geom_angle_atom_site_label_3
_geom_angle
_geom_angle_site_symmetry_1
_geom_angle_site_symmetry_3
N1 Ta1 N3 101.95(15) . .
N1 Ta1 C17 94.03(16) . .
N3 Ta1 C17 121.03(15) . .
N1 Ta1 N2 173.40(14) . .
N3 Ta1 N2 84.48(13) . .
C17 Ta1 N2 81.23(15) . .
N1 Ta1 H1 95.3(12) . .
N3 Ta1 H1 117.4(13) . .
C17 Ta1 H1 117.0(13) . .
N2 Ta1 H1 82.9(12) . .
C1 N1 Ta1 171.8(3) . .
C1 C3 H3A 109.5 . .
C1 C3 H3B 109.5 . .
H3A C3 H3B 109.5 . .
C1 C3 H3C 109.5 . .
H3A C3 H3C 109.5 . .
H3B C3 H3C 109.5 . .
C23 C22 C27 121.6(4) . .
C23 C22 N3 119.9(4) . .
C27 C22 N3 118.4(4) . .
C5 N2 C10 119.7(4) . .
C5 N2 Ta1 128.8(3) . .
C10 N2 Ta1 110.9(3) . .
N2 C5 C6 122.2(4) . .
N2 C5 C8 121.6(4) . .
C6 C5 C8 116.2(4) . .
C16 C17 Ta1 121.4(3) . .
C16 C17 H17A 107.0 . .
Ta1 C17 H17A 107.0 . .
C16 C17 H17B 107.0 . .
Ta1 C17 H17B 107.0 . .
H17A C17 H17B 106.7 . .
C15 C14 C13 120.7(5) . .
C15 C14 H14 119.7 . .
C13 C14 H14 119.7 . .
C14 C15 C10 118.4(4) . .
C14 C15 C16 123.0(4) . .
C10 C15 C16 118.5(4) . .
C7 N3 C22 114.3(3) . .
C7 N3 Ta1 129.2(3) . .
C22 N3 Ta1 116.4(3) . .
C23 C31 C33 111.6(4) . .
C23 C31 C32 111.5(4) . .
C33 C31 C32 110.9(5) . .
C23 C31 H31 107.6 . .
C33 C31 H31 107.6 . .
C32 C31 H31 107.6 . .
N1 C1 C3 109.5(4) . .
N1 C1 C4 109.5(4) . .
C3 C1 C4 109.8(4) . .
N1 C1 C2 108.3(4) . .
C3 C1 C2 109.6(4) . .
C4 C1 C2 110.2(4) . .
C15 C10 C11 121.9(4) . .
C15 C10 N2 117.6(4) . .
C11 C10 N2 120.5(4) . .
C26 C27 C22 117.8(4) . .
C26 C27 C28 119.6(4) . .
C22 C27 C28 122.5(4) . .
C11 C19 C21 112.6(4) . .
C11 C19 C20 110.4(4) . .
C21 C19 C20 109.7(4) . .
C11 C19 H19 108.0 . .
C21 C19 H19 108.0 . .
C20 C19 H19 108.0 . .
C6 C7 N3 125.0(4) . .
C6 C7 C9 116.4(4) . .
N3 C7 C9 118.6(4) . .
C7 C6 C5 129.2(4) . .
C7 C6 H6 115.4 . .
C5 C6 H6 115.4 . .
C19 C21 H21A 109.5 . .
C19 C21 H21B 109.5 . .
H21A C21 H21B 109.5 . .
C19 C21 H21C 109.5 . .
H21A C21 H21C 109.5 . .
H21B C21 H21C 109.5 . .
C28 C30 H30A 109.5 . .
C28 C30 H30B 109.5 . .
H30A C30 H30B 109.5 . .
C28 C30 H30C 109.5 . .
H30A C30 H30C 109.5 . .
H30B C30 H30C 109.5 . .
C24 C23 C22 118.1(4) . .
C24 C23 C31 119.8(4) . .
C22 C23 C31 122.1(4) . .
C27 C28 C30 112.1(4) . .
C27 C28 C29 111.4(4) . .
C30 C28 C29 109.4(4) . .
C27 C28 H28 107.9 . .
C30 C28 H28 107.9 . .
C29 C28 H28 107.9 . .
C12 C11 C10 117.3(4) . .
C12 C11 C19 119.5(4) . .
C10 C11 C19 123.1(4) . .
C12 C13 C14 120.2(5) . .
C12 C13 H13 119.9 . .
C14 C13 H13 119.9 . .
C15 C16 C18 113.6(4) . .
C15 C16 C17 109.5(4) . .
C18 C16 C17 111.3(4) . .
C15 C16 H16 107.4 . .
C18 C16 H16 107.4 . .
C17 C16 H16 107.4 . .
C19 C20 H20A 109.5 . .
C19 C20 H20B 109.5 . .
H20A C20 H20B 109.5 . .
C19 C20 H20C 109.5 . .
H20A C20 H20C 109.5 . .
H20B C20 H20C 109.5 . .
C25 C26 C27 121.4(4) . .
C25 C26 H26 119.3 . .
C27 C26 H26 119.3 . .
C13 C12 C11 121.4(4) . .
C13 C12 H12 119.3 . .
C11 C12 H12 119.3 . .
C28 C29 H29A 109.5 . .
C28 C29 H29B 109.5 . .
H29A C29 H29B 109.5 . .
C28 C29 H29C 109.5 . .
H29A C29 H29C 109.5 . .
H29B C29 H29C 109.5 . .
C7 C9 H9A 109.5 . .
C7 C9 H9B 109.5 . .
H9A C9 H9B 109.5 . .
C7 C9 H9C 109.5 . .
H9A C9 H9C 109.5 . .
H9B C9 H9C 109.5 . .
C31 C32 H32A 109.5 . .
C31 C32 H32B 109.5 . .
H32A C32 H32B 109.5 . .
C31 C32 H32C 109.5 . .
H32A C32 H32C 109.5 . .
H32B C32 H32C 109.5 . .
C5 C8 H8A 109.5 . .
C5 C8 H8B 109.5 . .
H8A C8 H8B 109.5 . .
C5 C8 H8C 109.5 . .
H8A C8 H8C 109.5 . .
H8B C8 H8C 109.5 . .
C1 C2 H2A 109.5 . .
C1 C2 H2B 109.5 . .
H2A C2 H2B 109.5 . .
C1 C2 H2C 109.5 . .
H2A C2 H2C 109.5 . .
H2B C2 H2C 109.5 . .
C16 C18 H18A 109.5 . .
C16 C18 H18B 109.5 . .
H18A C18 H18B 109.5 . .
C16 C18 H18C 109.5 . .
H18A C18 H18C 109.5 . .
H18B C18 H18C 109.5 . .
C26 C25 C24 120.0(4) . .
C26 C25 H25 120.0 . .
C24 C25 H25 120.0 . .
C1 C4 H4A 109.5 . .
C1 C4 H4B 109.5 . .
H4A C4 H4B 109.5 . .
C1 C4 H4C 109.5 . .
H4A C4 H4C 109.5 . .
H4B C4 H4C 109.5 . .
C25 C24 C23 121.0(5) . .
C25 C24 H24 119.5 . .
C23 C24 H24 119.5 . .
C31 C33 H33A 109.5 . .
C31 C33 H33B 109.5 . .
H33A C33 H33B 109.5 . .
C31 C33 H33C 109.5 . .
H33A C33 H33C 109.5 . .
H33B C33 H33C 109.5 . .
C36 C35 C34 120.2(5) . .
C36 C35 H35 119.9 . .
C34 C35 H35 119.9 . .
C36 C34 C35 119.9(6) 2_765 .
C36 C34 H34 120.0 2_765 .
C35 C34 H34 120.0 . .
C35 C36 C34 119.9(6) . 2_765
C35 C36 H36 120.1 . .
C34 C36 H36 120.1 2_765 .

loop_
_geom_bond_atom_site_label_1
_geom_bond_atom_site_label_2
_geom_bond_distance
_geom_bond_site_symmetry_2
Ta1 N1 1.787(3) .
Ta1 N3 2.092(4) .
Ta1 C17 2.186(5) .
Ta1 N2 2.234(4) .
Ta1 H1 1.93(4) .
N1 C1 1.451(5) .
C3 C1 1.522(7) .
C3 H3A 0.9600 .
C3 H3B 0.9600 .
C3 H3C 0.9600 .
C22 C23 1.398(6) .
C22 C27 1.410(6) .
C22 N3 1.463(5) .
N2 C5 1.316(6) .
N2 C10 1.445(5) .
C5 C6 1.415(6) .
C5 C8 1.508(6) .
C17 C16 1.543(6) .
C17 H17A 0.9700 .
C17 H17B 0.9700 .
C14 C15 1.388(6) .
C14 C13 1.391(7) .
C14 H14 0.9300 .
C15 C10 1.401(6) .
C15 C16 1.519(6) .
N3 C7 1.382(6) .
C31 C23 1.520(6) .
C31 C33 1.529(7) .
C31 C32 1.534(7) .
C31 H31 0.9800 .
C1 C4 1.529(7) .
C1 C2 1.531(6) .
C10 C11 1.404(6) .
C27 C26 1.389(6) .
C27 C28 1.511(7) .
C19 C11 1.518(7) .
C19 C21 1.528(7) .
C19 C20 1.532(8) .
C19 H19 0.9800 .
C7 C6 1.368(6) .
C7 C9 1.515(6) .
C6 H6 0.9300 .
C21 H21A 0.9600 .
C21 H21B 0.9600 .
C21 H21C 0.9600 .
C30 C28 1.527(7) .
C30 H30A 0.9600 .
C30 H30B 0.9600 .
C30 H30C 0.9600 .
C23 C24 1.391(6) .
C28 C29 1.535(7) .
C28 H28 0.9800 .
C11 C12 1.402(7) .
C13 C12 1.373(7) .
C13 H13 0.9300 .
C16 C18 1.528(6) .
C16 H16 0.9800 .
C20 H20A 0.9600 .
C20 H20B 0.9600 .
C20 H20C 0.9600 .
C26 C25 1.374(7) .
C26 H26 0.9300 .
C12 H12 0.9300 .
C29 H29A 0.9600 .
C29 H29B 0.9600 .
C29 H29C 0.9600 .
C9 H9A 0.9600 .
C9 H9B 0.9600 .
C9 H9C 0.9600 .
C32 H32A 0.9600 .
C32 H32B 0.9600 .
C32 H32C 0.9600 .
C8 H8A 0.9600 .
C8 H8B 0.9600 .
C8 H8C 0.9600 .
C2 H2A 0.9600 .
C2 H2B 0.9600 .
C2 H2C 0.9600 .
C18 H18A 0.9600 .
C18 H18B 0.9600 .
C18 H18C 0.9600 .
C25 C24 1.387(7) .
C25 H25 0.9300 .
C4 H4A 0.9600 .
C4 H4B 0.9600 .
C4 H4C 0.9600 .
C24 H24 0.9300 .
C33 H33A 0.9600 .
C33 H33B 0.9600 .
C33 H33C 0.9600 .
C35 C36 1.376(8) .
C35 C34 1.385(8) .
C35 H35 0.9300 .
C34 C36 1.378(8) 2_765
C34 H34 0.9300 .
C36 C34 1.378(8) 2_765
C36 H36 0.9300 .
